data_7247477
loop_
_publ_author_name
'Por\;eba, Tomasz'
'\'Swi\;atkowski, Marcin'
'Confalonieri, Giorgia'

_publ_section_title
;
 Melting pseudosymmetry and thermal expansion in 3-benzoylpropionic acid
;
_journal_issue 42
_journal_name_full CrystEngComm
_journal_page_first 5932
_journal_page_last 5941
_journal_paper_doi 10.1039/D3CE00940H
_journal_volume 25
_journal_year 2023
_chemical_formula_moiety 'C10 H10 O3'
_chemical_formula_sum 'C10 H10 O3'
_chemical_formula_weight 178.18
_chemical_name_common '3-benzoylpropionic acid'
_chemical_name_systematic '3-benzoylpropionic acid'
_space_group_crystal_system monoclinic
_space_group_IT_number 14
_space_group_name_Hall '-P 2ybc'
_space_group_name_H-M_alt 'P 1 21/c 1'
_atom_sites_solution_hydrogens mixed
_audit_creation_date 2023-07-20
_audit_creation_method
;
Olex2 1.5
(compiled 2023.03.06 svn.rbb2c1857 for OlexSys, GUI svn.r6748)
;
_audit_update_record
;
2023-07-20 deposited with the CCDC.	2023-10-04 downloaded from the CCDC.
;
_cell_angle_alpha 90
_cell_angle_beta 97.697(3)
_cell_angle_gamma 90
_cell_formula_units_Z 8
_cell_length_a 15.4043(4)
_cell_length_b 5.22670(10)
_cell_length_c 22.4631(6)
_cell_measurement_reflns_used 6511
_cell_measurement_temperature 235.00(10)
_cell_measurement_theta_max 79.1080
_cell_measurement_theta_min 3.9540
_cell_volume 1792.29(8)
_computing_cell_refinement 'CrysAlisPro 1.171.42.68a (Rigaku OD, 2022)'
_computing_data_collection 'CrysAlisPro 1.171.42.68a (Rigaku OD, 2022)'
_computing_data_reduction 'CrysAlisPro 1.171.42.68a (Rigaku OD, 2022)'
_computing_molecular_graphics 'Olex2 1.5 (Dolomanov et al., 2009)'
_computing_publication_material 'Olex2 1.5 (Dolomanov et al., 2009)'
_computing_structure_refinement 'SHELXL 2017/1 (Sheldrick, 2015)'
_computing_structure_solution 'SHELXT 2014/5 (Sheldrick, 2014)'
_diffrn_ambient_environment N~2~
_diffrn_ambient_temperature 235.00(10)
_diffrn_detector 'Hybrid Pixel Array Detector'
_diffrn_detector_area_resol_mean 5.8140
_diffrn_detector_type 'Pilatus 300K'
_diffrn_measured_fraction_theta_full 0.998
_diffrn_measured_fraction_theta_max 0.957
_diffrn_measurement_details
;
List of Runs (angles in degrees, time in seconds):

  # Type    Start    End  Width  t~exp~   \w     \q     \k     \f   Frames
#--------------------------------------------------------------------------
  1  \w    -26.00  27.00   0.50    0.50    --  -49.12  19.00 -60.00  106
  2  \w   -120.00 -41.00   0.50    0.50    --  -49.12-178.00 -90.00  158
  3  \w    -26.00  27.00   0.50    0.50    --  -49.12  19.00 -30.00  106
  4  \w    -26.00  27.00   0.50    0.50    --  -49.12  19.00   0.00  106
  5  \w    -23.00 121.00   0.50    0.50    --   49.12   0.00 -90.00  288
  6  \w     62.00 120.00   0.50    0.50    --   49.12 178.00 -30.00  116
  7  \w    -43.00 -13.00   0.50    2.50    --  -88.50  38.00 -60.00   60
  8  \w    -43.00 -13.00   0.50    2.50    --  -88.50  38.00 -30.00   60
  9  \w    -43.00 -13.00   0.50    2.50    --  -88.50  38.00   0.00   60
 10  \w    -43.00 -13.00   0.50    2.50    --  -88.50  38.00  30.00   60
 11  \w    -43.00 -13.00   0.50    2.50    --  -88.50  38.00 150.00   60
 12  \w   -160.00 -73.00   0.50    2.50    --  -88.50 -57.00-150.00  174
 13  \w     38.00  66.00   0.50    2.50    --  110.00 -57.00 -90.00   56
 14  \w     97.00 178.00   0.50    2.50    --  110.00  19.00 150.00  162
 15  \w     38.00  66.00   0.50    2.50    --  110.00 -57.00 -30.00   56
 16  \w     98.00 178.00   0.50    2.50    --  110.00  38.00  30.00  160
 17  \w     38.00  66.00   0.50    2.50    --  110.00 -57.00 150.00   56
 18  \w     38.00  66.00   0.50    2.50    --  110.00 -57.00 -60.00   56
 19  \w     45.00 105.00   0.50    2.50    --  110.00 -77.00  90.00  120
 20  \w     38.00  66.00   0.50    2.50    --  110.00 -57.00   0.00   56
 21  \w     97.00 178.00   0.50    2.50    --  110.00  19.00  90.00  162
 22  \w     38.00  66.00   0.50    2.50    --  110.00 -57.00 120.00   56
 23  \w   -114.00 -25.00   0.50    0.50    --  -49.12 -77.00 -30.00  178
 24  \w     26.00 114.00   0.50    0.50    --   49.12  77.00-120.00  176
 25  \w     26.00 114.00   0.50    0.50    --   49.12  77.00  60.00  176
 26  \w     62.00 120.00   0.50    0.50    --   49.12 178.00-150.00  116
 27  \w     37.00 125.00   0.50    0.50    --   49.12  19.00  30.00  176
;
_diffrn_measurement_device 'four-circle diffractometer'
_diffrn_measurement_device_type 'XtaLAB Synergy, Dualflex, Pilatus 300K'
_diffrn_measurement_method '\w scans'
_diffrn_orient_matrix_type 'CrysAlisPro convention (1999,Acta A55,543-557)'
_diffrn_orient_matrix_UB_11 -0.0724137000
_diffrn_orient_matrix_UB_12 0.1806676000
_diffrn_orient_matrix_UB_13 0.0159681000
_diffrn_orient_matrix_UB_21 -0.0516706000
_diffrn_orient_matrix_UB_22 -0.0421109000
_diffrn_orient_matrix_UB_23 -0.0628547000
_diffrn_orient_matrix_UB_31 -0.0476915000
_diffrn_orient_matrix_UB_32 -0.2289977000
_diffrn_orient_matrix_UB_33 0.0241612000
_diffrn_radiation_monochromator mirror
_diffrn_radiation_probe x-ray
_diffrn_radiation_type 'Cu K\a'
_diffrn_radiation_wavelength 1.54184
_diffrn_reflns_av_R_equivalents 0.0334
_diffrn_reflns_av_unetI/netI 0.0309
_diffrn_reflns_Laue_measured_fraction_full 0.998
_diffrn_reflns_Laue_measured_fraction_max 0.957
_diffrn_reflns_limit_h_max 19
_diffrn_reflns_limit_h_min -19
_diffrn_reflns_limit_k_max 5
_diffrn_reflns_limit_k_min -6
_diffrn_reflns_limit_l_max 28
_diffrn_reflns_limit_l_min -23
_diffrn_reflns_number 18408
_diffrn_reflns_point_group_measured_fraction_full 0.998
_diffrn_reflns_point_group_measured_fraction_max 0.957
_diffrn_reflns_theta_full 67.684
_diffrn_reflns_theta_max 79.433
_diffrn_reflns_theta_min 3.972
_diffrn_source 'micro-focus sealed X-ray tube'
_diffrn_source_type 'PhotonJet (Cu) X-ray Source'
_exptl_absorpt_coefficient_mu 0.811
_exptl_absorpt_correction_T_max 1.00000
_exptl_absorpt_correction_T_min 0.60955
_exptl_absorpt_correction_type multi-scan
_exptl_absorpt_process_details
;
CrysAlisPro 1.171.42.68a (Rigaku Oxford Diffraction, 2022)
Empirical absorption correction using spherical harmonics,
implemented in SCALE3 ABSPACK scaling algorithm.
;
_exptl_crystal_colour colourless
_exptl_crystal_colour_primary colourless
_exptl_crystal_density_diffrn 1.321
_exptl_crystal_description plate
_exptl_crystal_F_000 752
_exptl_crystal_size_max 0.29
_exptl_crystal_size_mid 0.29
_exptl_crystal_size_min 0.03
_refine_diff_density_max 0.207
_refine_diff_density_min -0.168
_refine_diff_density_rms 0.030
_refine_ls_extinction_method none
_refine_ls_goodness_of_fit_ref 1.071
_refine_ls_hydrogen_treatment mixed
_refine_ls_matrix_type full
_refine_ls_number_parameters 309
_refine_ls_number_reflns 3734
_refine_ls_number_restraints 0
_refine_ls_restrained_S_all 1.071
_refine_ls_R_factor_all 0.0696
_refine_ls_R_factor_gt 0.0493
_refine_ls_shift/su_max 0.001
_refine_ls_shift/su_mean 0.000
_refine_ls_structure_factor_coef Fsqd
_refine_ls_weighting_details 'w=1/[\s^2^(Fo^2^)+(0.0716P)^2^+0.2186P] where P=(Fo^2^+2Fc^2^)/3'
_refine_ls_weighting_scheme calc
_refine_ls_wR_factor_gt 0.1505
_refine_ls_wR_factor_ref 0.1650
_reflns_Friedel_coverage 0.000
_reflns_number_gt 2467
_reflns_number_total 3734
_reflns_threshold_expression 'I > 2\s(I)'
_cod_data_source_file d3ce00940h2.cif
_cod_data_source_block tp_bacidup_05_235_00
_cod_depositor_comments 'Adding full bibliography for 7247467--7247477.cif.'
_cod_database_code 7247477
_shelx_shelxl_version_number 2017/1
_chemical_oxdiff_formula 'C10 H10 O3'
_shelx_space_group_comment
;
The symmetry employed for this shelxl refinement is uniquely defined
by the following loop, which should always be used as a source of
symmetry information in preference to the above space-group names.
They are only intended as comments.
;
_shelx_estimated_absorpt_t_max 0.976
_shelx_estimated_absorpt_t_min 0.799
_olex2_refinement_description
;
1. Fixed Uiso
 At 1.5 times of:
  All O(H) groups
2.a Idealised tetrahedral OH refined as rotating group:
 O2(H2), O2A(H2AA)
;
_olex2_submission_special_instructions 'No special instructions were received'
_oxdiff_exptl_absorpt_empirical_details
;
Empirical correction (ABSPACK) includes:
- Absorption correction using spherical harmonics
- Frame scaling
;
_oxdiff_exptl_absorpt_empirical_full_max 1.781
_oxdiff_exptl_absorpt_empirical_full_min 0.500

loop_
_space_group_symop_operation_xyz
'x, y, z'
'-x, y+1/2, -z+1/2'
'-x, -y, -z'
'x, -y-1/2, z-1/2'

loop_
_atom_site_label
_atom_site_type_symbol
_atom_site_fract_x
_atom_site_fract_y
_atom_site_fract_z
_atom_site_U_iso_or_equiv
_atom_site_adp_type
_atom_site_occupancy
_atom_site_site_symmetry_order
_atom_site_calc_flag
_atom_site_refinement_flags_posn
_atom_site_refinement_flags_adp
_atom_site_refinement_flags_occupancy
_atom_site_disorder_assembly
_atom_site_disorder_group
O3 O 0.68220(7) 0.5126(3) 0.65810(5) 0.0710(4) Uani 1 1 d . . . . .
O1 O 0.60950(8) 0.5141(3) 0.51475(6) 0.0771(4) Uani 1 1 d . . . . .
O3A O 0.18154(7) 0.0017(3) 0.65960(6) 0.0727(4) Uani 1 1 d . . . . .
O2 O 0.52107(9) 0.2197(3) 0.54432(6) 0.0815(4) Uani 1 1 d . . . . .
H2 H 0.483808 0.307524 0.523387 0.122 Uiso 1 1 calc R U . . .
O1A O 0.10910(9) 0.0032(3) 0.51542(6) 0.0823(4) Uani 1 1 d . . . . .
O2A O 0.01514(9) 0.2800(3) 0.54544(6) 0.0834(4) Uani 1 1 d . . . . .
H2AA H -0.020068 0.196402 0.521848 0.125 Uiso 1 1 calc R U . . .
C5 C 0.82614(9) 0.6625(3) 0.65610(7) 0.0490(4) Uani 1 1 d . . . . .
C4 C 0.74960(10) 0.4948(3) 0.63604(7) 0.0516(4) Uani 1 1 d . . . . .
C5A C 0.32601(9) -0.1338(3) 0.65552(7) 0.0522(4) Uani 1 1 d . . . . .
C4A C 0.24783(10) 0.0284(3) 0.63680(7) 0.0539(4) Uani 1 1 d . . . . .
C6 C 0.90246(10) 0.6563(3) 0.62918(8) 0.0589(4) Uani 1 1 d . . . . .
C1 C 0.59825(12) 0.3131(3) 0.54147(7) 0.0637(5) Uani 1 1 d . . . . .
C10 C 0.82048(11) 0.8342(4) 0.70287(8) 0.0621(4) Uani 1 1 d . . . . .
C3 C 0.75635(13) 0.3021(4) 0.58675(9) 0.0650(5) Uani 1 1 d . . . . .
C10A C 0.40011(11) -0.1272(4) 0.62651(9) 0.0637(5) Uani 1 1 d . . . . .
C7 C 0.97056(11) 0.8202(4) 0.64825(10) 0.0712(5) Uani 1 1 d . . . . .
C1A C 0.09396(13) 0.1988(3) 0.54266(7) 0.0677(5) Uani 1 1 d . . . . .
C6A C 0.32397(12) -0.3040(4) 0.70297(9) 0.0673(5) Uani 1 1 d . . . . .
C8 C 0.96363(13) 0.9932(4) 0.69373(11) 0.0765(6) Uani 1 1 d . . . . .
C3A C 0.25171(14) 0.2278(4) 0.58849(9) 0.0696(5) Uani 1 1 d . . . . .
C9 C 0.88881(13) 0.9997(4) 0.72115(10) 0.0752(6) Uani 1 1 d . . . . .
C2 C 0.67213(15) 0.1529(4) 0.57134(10) 0.0766(6) Uani 1 1 d . . . . .
C9A C 0.46981(11) -0.2875(4) 0.64388(10) 0.0761(6) Uani 1 1 d . . . . .
C8A C 0.46657(13) -0.4583(5) 0.69032(12) 0.0830(6) Uani 1 1 d . . . . .
C2A C 0.16523(16) 0.3670(4) 0.57352(10) 0.0799(6) Uani 1 1 d . . . . .
C7A C 0.39367(14) -0.4666(5) 0.72020(10) 0.0811(6) Uani 1 1 d . . . . .
H6 H 0.9020(12) 0.533(3) 0.5983(8) 0.061(5) Uiso 1 1 d . . . . .
H10 H 0.7700(12) 0.833(4) 0.7221(9) 0.075(5) Uiso 1 1 d . . . . .
H3A H 0.8057(12) 0.184(4) 0.5991(8) 0.073(5) Uiso 1 1 d . . . . .
H3B H 0.7711(13) 0.402(4) 0.5512(10) 0.086(6) Uiso 1 1 d . . . . .
H9A H 0.5231(15) -0.279(4) 0.6248(10) 0.100(7) Uiso 1 1 d . . . . .
H3AA H 0.2653(12) 0.132(4) 0.5547(9) 0.072(5) Uiso 1 1 d . . . . .
H6A H 0.2765(12) -0.306(4) 0.7228(9) 0.071(5) Uiso 1 1 d . . . . .
H3AB H 0.2984(15) 0.342(5) 0.6007(10) 0.099(7) Uiso 1 1 d . . . . .
H10A H 0.3997(14) -0.014(4) 0.5945(9) 0.082(6) Uiso 1 1 d . . . . .
H7 H 1.0243(14) 0.808(4) 0.6313(9) 0.090(6) Uiso 1 1 d . . . . .
H2A H 0.6499(13) 0.075(4) 0.6072(10) 0.084(6) Uiso 1 1 d . . . . .
H8A H 0.5155(17) -0.567(5) 0.7007(11) 0.110(8) Uiso 1 1 d . . . . .
H9 H 0.8843(16) 1.107(5) 0.7530(12) 0.118(9) Uiso 1 1 d . . . . .
H2B H 0.6773(16) 0.005(5) 0.5460(11) 0.108(8) Uiso 1 1 d . . . . .
H2AB H 0.1701(16) 0.522(5) 0.5472(12) 0.119(9) Uiso 1 1 d . . . . .
H2AC H 0.1418(13) 0.435(4) 0.6092(10) 0.087(6) Uiso 1 1 d . . . . .
H7A H 0.3894(15) -0.581(5) 0.7507(11) 0.101(8) Uiso 1 1 d . . . . .
H8 H 1.0164(16) 1.112(5) 0.7064(11) 0.109(8) Uiso 1 1 d . . . . .

loop_
_atom_site_aniso_label
_atom_site_aniso_U_11
_atom_site_aniso_U_22
_atom_site_aniso_U_33
_atom_site_aniso_U_23
_atom_site_aniso_U_13
_atom_site_aniso_U_12
O3 0.0512(6) 0.0903(9) 0.0751(8) -0.0208(7) 0.0216(6) -0.0094(6)
O1 0.0753(8) 0.0832(9) 0.0705(8) 0.0150(7) 0.0006(6) -0.0298(7)
O3A 0.0515(6) 0.0930(10) 0.0770(8) 0.0232(7) 0.0215(6) 0.0072(6)
O2 0.0874(9) 0.0715(8) 0.0841(10) 0.0104(7) 0.0057(7) -0.0323(7)
O1A 0.0847(9) 0.0900(10) 0.0700(8) -0.0143(7) 0.0021(7) 0.0382(7)
O2A 0.0949(10) 0.0745(9) 0.0815(9) -0.0048(7) 0.0149(7) 0.0386(8)
C5 0.0437(7) 0.0510(8) 0.0527(8) 0.0033(7) 0.0083(6) 0.0067(6)
C4 0.0498(8) 0.0550(9) 0.0510(8) -0.0003(7) 0.0108(6) 0.0054(6)
C5A 0.0480(8) 0.0544(9) 0.0552(9) -0.0052(7) 0.0112(6) -0.0086(6)
C4A 0.0541(9) 0.0558(9) 0.0536(9) -0.0017(7) 0.0140(7) -0.0052(7)
C6 0.0520(9) 0.0613(10) 0.0659(10) 0.0061(8) 0.0172(7) 0.0109(7)
C1 0.0809(11) 0.0598(10) 0.0502(9) -0.0104(8) 0.0077(8) -0.0231(9)
C10 0.0510(9) 0.0736(11) 0.0618(10) -0.0121(8) 0.0082(7) 0.0027(8)
C3 0.0714(11) 0.0605(10) 0.0643(11) -0.0101(8) 0.0136(9) 0.0041(9)
C10A 0.0549(9) 0.0666(11) 0.0732(11) -0.0070(9) 0.0222(8) -0.0112(8)
C7 0.0428(8) 0.0799(12) 0.0920(14) 0.0225(11) 0.0127(9) 0.0022(8)
C1A 0.0938(13) 0.0612(10) 0.0496(9) 0.0115(8) 0.0145(9) 0.0291(10)
C6A 0.0525(9) 0.0820(12) 0.0680(11) 0.0128(9) 0.0103(8) 0.0001(9)
C8 0.0543(10) 0.0767(12) 0.0934(14) 0.0093(11) -0.0085(10) -0.0069(9)
C3A 0.0844(13) 0.0597(10) 0.0680(12) 0.0092(9) 0.0220(10) -0.0032(10)
C9 0.0640(11) 0.0804(13) 0.0774(13) -0.0143(11) -0.0040(9) -0.0038(9)
C2 0.0988(15) 0.0553(10) 0.0743(13) -0.0126(10) 0.0067(11) -0.0071(10)
C9A 0.0490(9) 0.0843(13) 0.0974(15) -0.0231(12) 0.0192(10) -0.0069(9)
C8A 0.0527(10) 0.0864(14) 0.1055(17) -0.0141(13) -0.0053(10) 0.0081(10)
C2A 0.1089(16) 0.0555(11) 0.0770(13) 0.0116(10) 0.0189(12) 0.0142(10)
C7A 0.0690(12) 0.0892(15) 0.0814(14) 0.0160(12) -0.0033(10) 0.0065(10)

loop_
_atom_type_symbol
_atom_type_description
_atom_type_scat_dispersion_real
_atom_type_scat_dispersion_imag
_atom_type_scat_source
C C 0.0181 0.0091 'International Tables Vol C Tables 4.2.6.8 and 6.1.1.4'
H H 0.0000 0.0000 'International Tables Vol C Tables 4.2.6.8 and 6.1.1.4'
O O 0.0492 0.0322 'International Tables Vol C Tables 4.2.6.8 and 6.1.1.4'

loop_
_exptl_crystal_face_index_h
_exptl_crystal_face_index_k
_exptl_crystal_face_index_l
_exptl_crystal_face_perp_dist
0 3 -5 0.1661
0 -3 4 0.1014
-10 0 4 0.1463
10 0 -4 0.1294
0 0 14 0.0295
0 0 -14 0.0010

loop_
_geom_angle_atom_site_label_1
_geom_angle_atom_site_label_2
_geom_angle_atom_site_label_3
_geom_angle
_geom_angle_site_symmetry_1
_geom_angle_site_symmetry_3
_geom_angle_publ_flag
C1 O2 H2 109.5 . . ?
C1A O2A H2AA 109.5 . . ?
C6 C5 C4 122.35(14) . . ?
C6 C5 C10 118.94(15) . . ?
C10 C5 C4 118.70(13) . . ?
O3 C4 C5 121.16(14) . . ?
O3 C4 C3 119.85(15) . . ?
C5 C4 C3 118.99(13) . . ?
C10A C5A C4A 122.59(15) . . ?
C10A C5A C6A 118.68(16) . . ?
C6A C5A C4A 118.72(14) . . ?
O3A C4A C5A 120.80(14) . . ?
O3A C4A C3A 120.00(16) . . ?
C5A C4A C3A 119.20(14) . . ?
C5 C6 H6 114.2(11) . . ?
C7 C6 C5 120.19(17) . . ?
C7 C6 H6 125.6(11) . . ?
O1 C1 O2 122.35(18) . . ?
O1 C1 C2 123.12(17) . . ?
O2 C1 C2 114.51(16) . . ?
C5 C10 H10 118.8(12) . . ?
C9 C10 C5 120.35(17) . . ?
C9 C10 H10 120.8(12) . . ?
C4 C3 C2 111.74(15) . . ?
C4 C3 H3A 109.7(11) . . ?
C4 C3 H3B 106.2(12) . . ?
C2 C3 H3A 110.2(11) . . ?
C2 C3 H3B 111.4(12) . . ?
H3A C3 H3B 107.5(15) . . ?
C5A C10A H10A 117.2(13) . . ?
C9A C10A C5A 120.71(19) . . ?
C9A C10A H10A 122.0(13) . . ?
C6 C7 C8 120.44(17) . . ?
C6 C7 H7 119.9(13) . . ?
C8 C7 H7 119.6(13) . . ?
O1A C1A O2A 122.5(2) . . ?
O1A C1A C2A 122.73(18) . . ?
O2A C1A C2A 114.70(17) . . ?
C5A C6A H6A 119.1(12) . . ?
C7A C6A C5A 120.70(18) . . ?
C7A C6A H6A 120.1(12) . . ?
C7 C8 H8 117.5(14) . . ?
C9 C8 C7 119.99(19) . . ?
C9 C8 H8 122.5(14) . . ?
C4A C3A C2A 111.85(16) . . ?
C4A C3A H3AA 104.1(12) . . ?
C4A C3A H3AB 109.2(14) . . ?
C2A C3A H3AA 110.8(12) . . ?
C2A C3A H3AB 112.0(14) . . ?
H3AA C3A H3AB 108.6(17) . . ?
C10 C9 H9 118.7(16) . . ?
C8 C9 C10 120.1(2) . . ?
C8 C9 H9 121.2(16) . . ?
C1 C2 C3 113.01(17) . . ?
C1 C2 H2A 105.4(12) . . ?
C1 C2 H2B 107.5(15) . . ?
C3 C2 H2A 113.5(13) . . ?
C3 C2 H2B 114.2(15) . . ?
H2A C2 H2B 102.3(18) . . ?
C10A C9A C8A 120.17(18) . . ?
C10A C9A H9A 121.1(14) . . ?
C8A C9A H9A 118.7(14) . . ?
C9A C8A C7A 120.1(2) . . ?
C9A C8A H8A 117.9(15) . . ?
C7A C8A H8A 122.1(15) . . ?
C1A C2A C3A 112.82(17) . . ?
C1A C2A H2AB 107.9(15) . . ?
C1A C2A H2AC 105.0(13) . . ?
C3A C2A H2AB 112.5(15) . . ?
C3A C2A H2AC 113.4(13) . . ?
H2AB C2A H2AC 104.6(18) . . ?
C6A C7A C8A 119.7(2) . . ?
C6A C7A H7A 118.6(15) . . ?
C8A C7A H7A 121.7(15) . . ?

loop_
_geom_bond_atom_site_label_1
_geom_bond_atom_site_label_2
_geom_bond_distance
_geom_bond_site_symmetry_2
_geom_bond_publ_flag
O3 C4 1.2125(18) . ?
O1 C1 1.234(2) . ?
O3A C4A 1.2101(18) . ?
O2 H2 0.8300 . ?
O2 C1 1.295(2) . ?
O1A C1A 1.230(2) . ?
O2A H2AA 0.8300 . ?
O2A C1A 1.295(2) . ?
C5 C4 1.490(2) . ?
C5 C6 1.392(2) . ?
C5 C10 1.394(2) . ?
C4 C3 1.510(2) . ?
C5A C4A 1.487(2) . ?
C5A C10A 1.388(2) . ?
C5A C6A 1.392(2) . ?
C4A C3A 1.511(2) . ?
C6 C7 1.377(3) . ?
C6 H6 0.947(18) . ?
C1 C2 1.498(3) . ?
C10 C9 1.382(3) . ?
C10 H10 0.938(19) . ?
C3 C2 1.514(3) . ?
C3 H3A 0.99(2) . ?
C3 H3B 1.01(2) . ?
C10A C9A 1.377(3) . ?
C10A H10A 0.93(2) . ?
C7 C8 1.379(3) . ?
C7 H7 0.96(2) . ?
C1A C2A 1.502(3) . ?
C6A C7A 1.383(3) . ?
C6A H6A 0.906(19) . ?
C8 C9 1.378(3) . ?
C8 H8 1.03(3) . ?
C3A C2A 1.516(3) . ?
C3A H3AA 0.95(2) . ?
C3A H3AB 0.95(2) . ?
C9 H9 0.92(3) . ?
C2 H2A 1.00(2) . ?
C2 H2B 0.97(3) . ?
C9A C8A 1.379(3) . ?
C9A H9A 0.98(2) . ?
C8A C7A 1.384(3) . ?
C8A H8A 0.95(3) . ?
C2A H2AB 1.01(3) . ?
C2A H2AC 0.99(2) . ?
C7A H7A 0.92(3) . ?

loop_
_geom_torsion_atom_site_label_1
_geom_torsion_atom_site_label_2
_geom_torsion_atom_site_label_3
_geom_torsion_atom_site_label_4
_geom_torsion
_geom_torsion_site_symmetry_1
_geom_torsion_site_symmetry_2
_geom_torsion_site_symmetry_3
_geom_torsion_site_symmetry_4
_geom_torsion_publ_flag
O3 C4 C3 C2 0.4(2) . . . . ?
O1 C1 C2 C3 22.3(3) . . . . ?
O3A C4A C3A C2A -2.1(3) . . . . ?
O2 C1 C2 C3 -159.69(17) . . . . ?
O1A C1A C2A C3A -22.1(3) . . . . ?
O2A C1A C2A C3A 159.82(17) . . . . ?
C5 C4 C3 C2 -178.80(15) . . . . ?
C5 C6 C7 C8 -0.6(3) . . . . ?
C5 C10 C9 C8 -1.0(3) . . . . ?
C4 C5 C6 C7 178.21(15) . . . . ?
C4 C5 C10 C9 -177.49(16) . . . . ?
C4 C3 C2 C1 68.6(2) . . . . ?
C5A C4A C3A C2A 177.70(16) . . . . ?
C5A C10A C9A C8A 0.3(3) . . . . ?
C5A C6A C7A C8A 0.6(3) . . . . ?
C4A C5A C10A C9A -177.56(16) . . . . ?
C4A C5A C6A C7A 177.15(18) . . . . ?
C4A C3A C2A C1A -68.5(2) . . . . ?
C6 C5 C4 O3 -176.19(15) . . . . ?
C6 C5 C4 C3 3.0(2) . . . . ?
C6 C5 C10 C9 1.6(3) . . . . ?
C6 C7 C8 C9 1.2(3) . . . . ?
C10 C5 C4 O3 2.8(2) . . . . ?
C10 C5 C4 C3 -178.01(16) . . . . ?
C10 C5 C6 C7 -0.8(2) . . . . ?
C10A C5A C4A O3A 173.45(16) . . . . ?
C10A C5A C4A C3A -6.3(2) . . . . ?
C10A C5A C6A C7A -1.2(3) . . . . ?
C10A C9A C8A C7A -0.9(3) . . . . ?
C7 C8 C9 C10 -0.4(3) . . . . ?
C6A C5A C4A O3A -4.8(2) . . . . ?
C6A C5A C4A C3A 175.44(17) . . . . ?
C6A C5A C10A C9A 0.7(3) . . . . ?
C9A C8A C7A C6A 0.4(3) . . . . ?

loop_
_exptl_oxdiff_crystal_face_indexfrac_h
_exptl_oxdiff_crystal_face_indexfrac_k
_exptl_oxdiff_crystal_face_indexfrac_l
_exptl_oxdiff_crystal_face_x
_exptl_oxdiff_crystal_face_y
_exptl_oxdiff_crystal_face_z
0.0768 3.2197 -4.5735 0.5031 0.1479 -0.8515
0.1637 -3.2236 4.4720 -0.5228 -0.1538 0.8384
-9.8526 -0.0047 4.3873 0.7827 0.2335 0.5770
9.8555 -0.0130 -4.3636 -0.7857 -0.2344 -0.5725
-0.2995 0.0803 14.4979 0.2677 -0.8992 0.3462
0.2995 -0.0803 -14.4979 -0.2677 0.8992 -0.3462
